data_4131989
loop_
_publ_author_name
'Karak, Suvendu'
'Kumar, Sushil'
'Pachfule, Pradip'
'Banerjee, Rahul'

_publ_section_title
;
 Porosity Prediction through Hydrogen Bonding in Covalent Organic
 Frameworks.
;
_journal_issue 15
_journal_name_full 'Journal of the American Chemical Society'
_journal_page_first 5138
_journal_page_last 5145
_journal_paper_doi 10.1021/jacs.7b13558
_journal_volume 140
_journal_year 2018
_chemical_formula_moiety 'C6 H7 Cl N3 O2, C7 H7 O3 S'
_chemical_formula_sum 'C13 H14 Cl N3 O5 S'
_chemical_formula_weight 359.78
_space_group_crystal_system monoclinic
_space_group_IT_number 14
_space_group_name_Hall '-P 2ybc'
_space_group_name_H-M_alt 'P 1 21/c 1'
_atom_sites_solution_hydrogens geom
_audit_creation_method SHELXL-2016/4
_cell_angle_alpha 90
_cell_angle_beta 99.744(14)
_cell_angle_gamma 90
_cell_formula_units_Z 4
_cell_length_a 7.2666(9)
_cell_length_b 14.9473(14)
_cell_length_c 15.224(2)
_cell_measurement_reflns_used 2814
_cell_measurement_temperature 293(2)
_cell_measurement_theta_max 25.00
_cell_measurement_theta_min 3.10
_cell_volume 1629.7(3)
_computing_structure_refinement 'SHELXL-2016/4 (Sheldrick, 2016)'
_diffrn_ambient_temperature 293(2)
_diffrn_measured_fraction_theta_full 0.980
_diffrn_measured_fraction_theta_max 0.980
_diffrn_measurement_device_type 'Supernova (Mo) X-ray tube'
_diffrn_measurement_method '\w scans'
_diffrn_radiation_type MoK\a
_diffrn_radiation_wavelength 0.71073
_diffrn_reflns_av_R_equivalents 0.0524
_diffrn_reflns_av_unetI/netI 0.0570
_diffrn_reflns_Laue_measured_fraction_full 0.980
_diffrn_reflns_Laue_measured_fraction_max 0.980
_diffrn_reflns_limit_h_max 8
_diffrn_reflns_limit_h_min -8
_diffrn_reflns_limit_k_max 17
_diffrn_reflns_limit_k_min -10
_diffrn_reflns_limit_l_max 17
_diffrn_reflns_limit_l_min -18
_diffrn_reflns_number 5909
_diffrn_reflns_point_group_measured_fraction_full 0.980
_diffrn_reflns_point_group_measured_fraction_max 0.980
_diffrn_reflns_theta_full 24.997
_diffrn_reflns_theta_max 24.997
_diffrn_reflns_theta_min 3.045
_diffrn_source 'fine focus sealed tube'
_exptl_absorpt_coefficient_mu 0.390
_exptl_absorpt_correction_T_max 0.926
_exptl_absorpt_correction_T_min 0.919
_exptl_absorpt_correction_type multi-scan
_exptl_absorpt_process_details Crysalispro
_exptl_crystal_colour colorless
_exptl_crystal_density_diffrn 1.466
_exptl_crystal_description block
_exptl_crystal_F_000 744
_exptl_crystal_size_max 0.220
_exptl_crystal_size_mid 0.210
_exptl_crystal_size_min 0.200
_refine_diff_density_max 0.492
_refine_diff_density_min -0.524
_refine_diff_density_rms 0.187
_refine_ls_extinction_coef 0.014(3)
_refine_ls_extinction_expression Fc^*^=kFc[1+0.001xFc^2^\l^3^/sin(2\q)]^-1/4^
_refine_ls_extinction_method 'SHELXL-2016/4 (Sheldrick 2016)'
_refine_ls_goodness_of_fit_ref 1.109
_refine_ls_hydrogen_treatment constr
_refine_ls_matrix_type full
_refine_ls_number_parameters 211
_refine_ls_number_reflns 2814
_refine_ls_number_restraints 0
_refine_ls_restrained_S_all 1.109
_refine_ls_R_factor_all 0.0791
_refine_ls_R_factor_gt 0.0602
_refine_ls_shift/su_max 0.000
_refine_ls_shift/su_mean 0.000
_refine_ls_structure_factor_coef Fsqd
_refine_ls_weighting_details 'w=1/[\s^2^(Fo^2^)+(0.0965P)^2^+0.0700P] where P=(Fo^2^+2Fc^2^)/3'
_refine_ls_weighting_scheme calc
_refine_ls_wR_factor_gt 0.1549
_refine_ls_wR_factor_ref 0.1754
_reflns_Friedel_coverage 0.000
_reflns_number_gt 2144
_reflns_number_total 2814
_reflns_threshold_expression 'I > 2\s(I)'
_cod_data_source_file ja7b13558_si_004.cif
_cod_data_source_block PTSA-Pa-Cl-NO2
_cod_original_cell_volume 1629.7(4)
_cod_original_sg_symbol_H-M 'P 21/c'
_cod_database_code 4131989
_shelx_shelxl_version_number 2016/4
_shelx_space_group_comment
;
The symmetry employed for this shelxl refinement is uniquely defined
by the following loop, which should always be used as a source of
symmetry information in preference to the above space-group names.
They are only intended as comments.
;
_shelx_estimated_absorpt_t_min 0.919
_shelx_estimated_absorpt_t_max 0.926

loop_
_space_group_symop_operation_xyz
'x, y, z'
'-x, y+1/2, -z+1/2'
'-x, -y, -z'
'x, -y-1/2, z-1/2'

loop_
_atom_site_label
_atom_site_type_symbol
_atom_site_fract_x
_atom_site_fract_y
_atom_site_fract_z
_atom_site_U_iso_or_equiv
_atom_site_adp_type
_atom_site_occupancy
_atom_site_site_symmetry_order
_atom_site_calc_flag
_atom_site_refinement_flags_posn
_atom_site_refinement_flags_adp
C1 C 0.8647(7) 0.9208(3) 0.8986(6) 0.156(3) Uani 1 1 d . .
H1A H 0.938296 0.939285 0.855081 0.233 Uiso 1 1 calc R U
H1B H 0.930636 0.934213 0.957252 0.233 Uiso 1 1 calc R U
H1C H 0.747743 0.952245 0.888740 0.233 Uiso 1 1 calc R U
C2 C 0.8287(6) 0.8204(2) 0.8903(4) 0.0936(15) Uani 1 1 d . .
C3 C 0.7493(5) 0.7827(2) 0.8131(3) 0.0857(12) Uani 1 1 d . .
H3 H 0.714953 0.819204 0.763528 0.103 Uiso 1 1 calc R U
C4 C 0.7166(4) 0.6917(2) 0.8044(2) 0.0604(8) Uani 1 1 d . .
H4 H 0.660376 0.667482 0.750204 0.072 Uiso 1 1 calc R U
C5 C 0.7689(4) 0.63782(18) 0.87738(18) 0.0470(7) Uani 1 1 d . .
C6 C 0.8518(4) 0.6742(2) 0.9568(2) 0.0648(8) Uani 1 1 d . .
H6 H 0.887333 0.638151 1.006523 0.078 Uiso 1 1 calc R U
C7 C 0.8819(5) 0.7664(3) 0.9618(3) 0.0910(14) Uani 1 1 d . .
H7 H 0.939905 0.791456 1.015270 0.109 Uiso 1 1 calc R U
C8 C 0.2699(4) 0.84975(17) 0.37232(17) 0.0426(6) Uani 1 1 d . .
C9 C 0.2220(4) 0.80021(19) 0.29490(18) 0.0493(7) Uani 1 1 d . .
C10 C 0.2489(4) 0.7101(2) 0.2944(2) 0.0596(8) Uani 1 1 d . .
H10 H 0.214904 0.678509 0.241481 0.072 Uiso 1 1 calc R U
C11 C 0.3269(4) 0.66373(18) 0.3719(2) 0.0549(8) Uani 1 1 d . .
C12 C 0.3744(4) 0.71533(18) 0.44900(19) 0.0501(7) Uani 1 1 d . .
C13 C 0.3459(4) 0.80756(18) 0.44824(18) 0.0473(7) Uani 1 1 d . .
H13 H 0.379624 0.840292 0.500431 0.057 Uiso 1 1 calc R U
N1 N 0.2474(3) 0.94674(15) 0.37237(15) 0.0474(6) Uani 1 1 d . .
H1D H 0.328447 0.971759 0.342026 0.057 Uiso 1 1 calc R U
H1E H 0.268432 0.966747 0.428240 0.057 Uiso 1 1 calc R U
H1F H 0.131675 0.960891 0.346895 0.057 Uiso 1 1 calc R U
N2 N 0.3510(4) 0.57478(17) 0.3672(2) 0.0796(9) Uani 1 1 d . .
H2A H 0.398979 0.545313 0.414011 0.095 Uiso 1 1 calc R U
H2B H 0.318415 0.547357 0.317320 0.095 Uiso 1 1 calc R U
N3 N 0.4593(4) 0.67726(18) 0.53292(18) 0.0691(8) Uani 1 1 d . .
O1 O 0.8888(3) 0.48371(14) 0.8352(2) 0.0820(8) Uani 1 1 d . .
O2 O 0.5631(3) 0.50852(14) 0.80212(15) 0.0645(6) Uani 1 1 d . .
O3 O 0.7020(5) 0.4918(2) 0.95236(18) 0.1153(12) Uani 1 1 d . .
O4 O 0.4828(4) 0.59632(17) 0.53775(18) 0.1037(10) Uani 1 1 d . .
O5 O 0.5058(5) 0.72631(18) 0.59587(17) 0.1013(10) Uani 1 1 d . .
S1 S 0.73002(10) 0.52150(4) 0.86686(5) 0.0503(3) Uani 1 1 d . .
CL1 Cl 0.12630(14) 0.85472(6) 0.19807(5) 0.0800(4) Uani 1 1 d . .

loop_
_atom_site_aniso_label
_atom_site_aniso_U_11
_atom_site_aniso_U_22
_atom_site_aniso_U_33
_atom_site_aniso_U_23
_atom_site_aniso_U_13
_atom_site_aniso_U_12
C1 0.125(4) 0.051(2) 0.301(9) -0.042(4) 0.064(5) -0.022(2)
C2 0.072(2) 0.0503(19) 0.162(5) -0.017(3) 0.031(3) -0.0061(18)
C3 0.091(3) 0.0503(19) 0.118(4) 0.013(2) 0.026(2) -0.0021(19)
C4 0.0634(18) 0.0532(16) 0.063(2) 0.0064(16) 0.0050(15) -0.0018(14)
C5 0.0470(14) 0.0457(14) 0.0480(16) -0.0069(12) 0.0069(12) -0.0045(12)
C6 0.0643(18) 0.0665(18) 0.058(2) -0.0180(17) -0.0048(15) -0.0018(16)
C7 0.068(2) 0.086(3) 0.115(4) -0.059(3) 0.006(2) -0.009(2)
C8 0.0477(14) 0.0408(13) 0.0401(15) -0.0005(11) 0.0098(12) 0.0057(11)
C9 0.0561(16) 0.0518(15) 0.0389(15) 0.0012(13) 0.0043(12) 0.0016(13)
C10 0.079(2) 0.0542(17) 0.0445(17) -0.0120(14) 0.0069(15) 0.0016(15)
C11 0.073(2) 0.0423(14) 0.0502(18) -0.0022(13) 0.0137(15) 0.0042(14)
C12 0.0605(16) 0.0485(15) 0.0419(16) 0.0026(13) 0.0102(13) 0.0096(13)
C13 0.0581(16) 0.0469(14) 0.0370(15) -0.0029(12) 0.0078(12) 0.0057(12)
N1 0.0514(13) 0.0431(12) 0.0472(14) -0.0009(10) 0.0071(11) 0.0041(10)
N2 0.126(3) 0.0463(14) 0.0649(19) -0.0055(13) 0.0125(17) 0.0131(15)
N3 0.102(2) 0.0578(15) 0.0466(16) 0.0094(14) 0.0097(15) 0.0218(15)
O1 0.0527(13) 0.0507(12) 0.142(2) -0.0263(14) 0.0161(14) -0.0028(10)
O2 0.0555(12) 0.0618(12) 0.0732(15) -0.0220(12) 0.0027(11) -0.0091(10)
O3 0.198(4) 0.0910(18) 0.0543(16) 0.0197(15) 0.0137(19) -0.055(2)
O4 0.171(3) 0.0612(15) 0.0733(18) 0.0168(13) 0.0042(18) 0.0374(17)
O5 0.169(3) 0.0804(17) 0.0427(14) 0.0050(13) -0.0159(16) 0.0199(18)
S1 0.0599(5) 0.0436(4) 0.0462(5) 0.0007(3) 0.0054(4) -0.0088(3)
CL1 0.1145(8) 0.0753(6) 0.0419(5) 0.0059(4) -0.0105(5) 0.0087(5)

loop_
_atom_type_symbol
_atom_type_description
_atom_type_scat_dispersion_real
_atom_type_scat_dispersion_imag
_atom_type_scat_source
C C 0.0033 0.0016 'International Tables Vol C Tables 4.2.6.8 and 6.1.1.4'
H H 0.0000 0.0000 'International Tables Vol C Tables 4.2.6.8 and 6.1.1.4'
N N 0.0061 0.0033 'International Tables Vol C Tables 4.2.6.8 and 6.1.1.4'
O O 0.0106 0.0060 'International Tables Vol C Tables 4.2.6.8 and 6.1.1.4'
S S 0.1246 0.1234 'International Tables Vol C Tables 4.2.6.8 and 6.1.1.4'
Cl Cl 0.1484 0.1585 'International Tables Vol C Tables 4.2.6.8 and 6.1.1.4'

loop_
_geom_angle_atom_site_label_1
_geom_angle_atom_site_label_2
_geom_angle_atom_site_label_3
_geom_angle
C3 C2 C7 118.3(3)
C3 C2 C1 121.8(5)
C7 C2 C1 119.8(5)
C2 C3 C4 122.5(4)
C5 C4 C3 118.7(3)
C6 C5 C4 120.1(3)
C6 C5 S1 120.8(2)
C4 C5 S1 119.1(2)
C5 C6 C7 118.8(3)
C2 C7 C6 121.5(4)
C13 C8 C9 119.1(2)
C13 C8 N1 119.6(2)
C9 C8 N1 121.3(2)
C10 C9 C8 121.2(3)
C10 C9 CL1 120.0(2)
C8 C9 CL1 118.8(2)
C9 C10 C11 121.4(3)
N2 C11 C12 125.1(3)
N2 C11 C10 118.7(3)
C12 C11 C10 116.2(2)
C13 C12 C11 121.6(3)
C13 C12 N3 116.1(3)
C11 C12 N3 122.3(2)
C8 C13 C12 120.5(2)
O5 N3 O4 122.4(3)
O5 N3 C12 119.0(3)
O4 N3 C12 118.7(3)
O3 S1 O1 115.5(2)
O3 S1 O2 110.46(17)
O1 S1 O2 110.37(14)
O3 S1 C5 105.70(15)
O1 S1 C5 106.98(12)
O2 S1 C5 107.36(13)

loop_
_geom_bond_atom_site_label_1
_geom_bond_atom_site_label_2
_geom_bond_distance
C1 C2 1.525(5)
C2 C3 1.343(6)
C2 C7 1.357(6)
C3 C4 1.384(5)
C4 C5 1.373(4)
C5 C6 1.369(4)
C5 S1 1.764(3)
C6 C7 1.396(5)
C8 C13 1.350(4)
C8 C9 1.385(4)
C8 N1 1.459(3)
C9 C10 1.362(4)
C9 CL1 1.724(3)
C10 C11 1.403(4)
C11 N2 1.345(4)
C11 C12 1.397(4)
C12 C13 1.394(4)
C12 N3 1.439(4)
N3 O5 1.209(3)
N3 O4 1.222(4)
O1 S1 1.439(2)
O2 S1 1.441(2)
O3 S1 1.422(3)

loop_
_geom_torsion_atom_site_label_1
_geom_torsion_atom_site_label_2
_geom_torsion_atom_site_label_3
_geom_torsion_atom_site_label_4
_geom_torsion
C7 C2 C3 C4 1.4(6)
C1 C2 C3 C4 179.6(4)
C2 C3 C4 C5 -0.6(5)
C3 C4 C5 C6 -0.1(4)
C3 C4 C5 S1 -179.4(2)
C4 C5 C6 C7 -0.1(5)
S1 C5 C6 C7 179.2(3)
C3 C2 C7 C6 -1.6(6)
C1 C2 C7 C6 -179.9(4)
C5 C6 C7 C2 1.0(6)
C13 C8 C9 C10 0.6(4)
N1 C8 C9 C10 177.8(3)
C13 C8 C9 CL1 -179.6(2)
N1 C8 C9 CL1 -2.4(3)
C8 C9 C10 C11 -0.3(5)
CL1 C9 C10 C11 179.8(2)
C9 C10 C11 N2 -179.7(3)
C9 C10 C11 C12 0.1(4)
N2 C11 C12 C13 179.6(3)
C10 C11 C12 C13 -0.2(4)
N2 C11 C12 N3 1.2(5)
C10 C11 C12 N3 -178.6(3)
C9 C8 C13 C12 -0.6(4)
N1 C8 C13 C12 -177.9(2)
C11 C12 C13 C8 0.4(4)
N3 C12 C13 C8 178.9(2)
C13 C12 N3 O5 -2.3(4)
C11 C12 N3 O5 176.2(3)
C13 C12 N3 O4 178.1(3)
C11 C12 N3 O4 -3.4(5)
C6 C5 S1 O3 30.5(3)
C4 C5 S1 O3 -150.2(3)
C6 C5 S1 O1 -93.1(3)
C4 C5 S1 O1 86.2(3)
C6 C5 S1 O2 148.4(2)
C4 C5 S1 O2 -32.2(3)
